data_4303372
loop_
_publ_author_name
'Nada Bo\<snjakovi\'c-Pavlovi\'c'
'Anne Spasojevi\'c-de Bir\'e'
'Isabel Tomaz'
'Nouzha Bouhmaida'
'Fernando Avecilla'
'Ubavka B. Mio\<c'
'Jo\~ao Costa Pessoa'
'Nour Eddine Ghermani'

_publ_contact_author 'Spasojevic - de Bire, Anne'
_publ_contact_author_email anne.spasojevic@ecp.fr
_publ_section_title
;
Electronic Properties of a Cytosine Decavanadate: Toward a Better
Understanding of Chemical and Biological Properties of Decavanadates
;
_journal_name_full 'Inorganic Chemistry'
_journal_page_first 9742
_journal_page_last 9753
_journal_paper_doi 10.1021/ic9008575
_journal_volume 48
_journal_year 2009
_chemical_formula_moiety Na3(V10O28)(C4N3OH5)3(C4N3OH6)3.10H20
_chemical_formula_sum 'C24 H54 N18 Na3 O44 V10'
_chemical_formula_weight 1877.22
_chemical_name_systematic
;
 ?
;
_space_group_crystal_system triclinic
_space_group_IT_number 2
_symmetry_space_group_name_Hall '-P 1'
_symmetry_space_group_name_H-M 'P -1'
_atom_sites_solution_hydrogens geom
_atom_sites_solution_primary direct
_atom_sites_solution_secondary difmap
_audit_creation_date 2008-11-04T15:14:01-00:00
_audit_creation_method 'WinGX routine CIF_UPDATE'
_cell_angle_alpha 85.995(1)
_cell_angle_beta 80.110(1)
_cell_angle_gamma 70.954(1)
_cell_formula_units_Z 1
_cell_length_a 9.8526(1)
_cell_length_b 12.2227(1)
_cell_length_c 13.0852(1)
_cell_measurement_temperature 210(1)
_cell_volume 1467.23(2)
_computing_structure_refinement 'SHELXL-97 (Sheldrick, 1997)'
_diffrn_ambient_temperature 210(1)
_diffrn_measured_fraction_theta_full 0.855
_diffrn_measured_fraction_theta_max 0.855
_diffrn_radiation_monochromator graphite
_diffrn_radiation_type MoK\a
_diffrn_radiation_wavelength 0.71073
_diffrn_reflns_av_R_equivalents 0
_diffrn_reflns_av_unetI/netI 0.0478
_diffrn_reflns_limit_h_max 20
_diffrn_reflns_limit_h_min -20
_diffrn_reflns_limit_k_max 27
_diffrn_reflns_limit_k_min -26
_diffrn_reflns_limit_l_max 29
_diffrn_reflns_limit_l_min 0
_diffrn_reflns_number 28757
_diffrn_reflns_theta_full 52.13
_diffrn_reflns_theta_max 52.13
_diffrn_reflns_theta_min 1.58
_exptl_absorpt_coefficient_mu 1.666
_exptl_absorpt_correction_type empirical
_exptl_crystal_colour orange
_exptl_crystal_density_diffrn 2.125
_exptl_crystal_density_method 'not measured'
_exptl_crystal_F_000 939
_exptl_crystal_size_max 0.36
_exptl_crystal_size_mid 0.29
_exptl_crystal_size_min 0.18
_refine_diff_density_max 1.273
_refine_diff_density_min -0.951
_refine_diff_density_rms 0.094
_refine_ls_extinction_method none
_refine_ls_goodness_of_fit_ref 0.881
_refine_ls_hydrogen_treatment mixed
_refine_ls_matrix_type full
_refine_ls_number_parameters 556
_refine_ls_number_reflns 28757
_refine_ls_number_restraints 0
_refine_ls_restrained_S_all 0.881
_refine_ls_R_factor_all 0.0464
_refine_ls_R_factor_gt 0.0303
_refine_ls_shift/su_max 11.25
_refine_ls_shift/su_mean 0.529
_refine_ls_structure_factor_coef Fsqd
_refine_ls_weighting_details 'calc w=1/[\s^2^(Fo^2^)+(0.0252P)^2^+0.0000P] where P=(Fo^2^+2Fc^2^)/3'
_refine_ls_weighting_scheme calc
_refine_ls_wR_factor_gt 0.0669
_refine_ls_wR_factor_ref 0.0714
_reflns_number_gt 20587
_reflns_number_total 28757
_reflns_threshold_expression >2sigma(I)
_cod_data_source_file ic9008575_si_002.cif
_cod_data_source_block dv
_cod_original_cell_volume 1467.25(3)
_cod_database_code 4303372

loop_
_symmetry_equiv_pos_as_xyz
'x, y, z'
'-x, -y, -z'

loop_
_atom_site_label
_atom_site_type_symbol
_atom_site_fract_x
_atom_site_fract_y
_atom_site_fract_z
_atom_site_U_iso_or_equiv
_atom_site_adp_type
_atom_site_occupancy
_atom_site_symmetry_multiplicity
_atom_site_calc_flag
_atom_site_refinement_flags
_atom_site_disorder_assembly
_atom_site_disorder_group
V1 V 0.296997(14) 0.180736(10) 0.607954(10) 0.01242(2) Uani 1 1 d . . .
V2 V 0.486871(15) 0.204389(10) 0.397725(10) 0.01284(2) Uani 1 1 d . . .
V3 V 0.804940(16) 0.038883(12) 0.353509(11) 0.01523(2) Uani 1 1 d . . .
V4 V 0.622620(14) 0.012014(10) 0.565292(9) 0.01104(2) Uani 1 1 d . . .
V5 V 0.424121(17) -0.011765(12) 0.765797(10) 0.01484(2) Uani 1 1 d . . .
Na1 Na 0.5 0.5 0.5 0.0416(2) Uani 1 2 d S . .
Na2 Na 0.08381(5) 0.52664(4) 0.60264(4) 0.02161(7) Uani 1 1 d . . .
O12 O 0.41051(8) 0.34368(5) 0.40328(6) 0.01975(11) Uani 1 1 d . . .
O13 O 0.21859(8) 0.31941(5) 0.61038(6) 0.01999(11) Uani 1 1 d . . .
O31 O 0.31568(6) 0.15216(5) 0.45520(4) 0.01240(7) Uani 1 1 d . . .
O32 O 0.50165(6) 0.17157(5) 0.55011(4) 0.01236(7) Uani 1 1 d . . .
O10 O 0.44490(10) -0.00893(7) 0.88489(5) 0.02251(13) Uani 1 1 d . . .
O11 O 0.96187(8) 0.05671(7) 0.32458(7) 0.02356(13) Uani 1 1 d . . .
O20 O 0.14369(7) 0.12367(5) 0.63316(5) 0.01608(9) Uani 1 1 d . . .
O21 O 0.78235(7) 0.03260(5) 0.50987(5) 0.01557(9) Uani 1 1 d . . .
O22 O 0.75268(7) 0.03333(5) 0.22525(5) 0.01659(9) Uani 1 1 d . . .
O23 O 0.34445(7) 0.14706(5) 0.73697(5) 0.01530(9) Uani 1 1 d . . .
O24 O 0.47651(7) 0.16871(5) 0.26766(5) 0.01527(9) Uani 1 1 d . . .
O25 O 0.67940(7) 0.19088(5) 0.37272(5) 0.01562(9) Uani 1 1 d . . .
O27 O 0.61708(7) 0.01205(5) 0.69460(5) 0.01578(9) Uani 1 1 d . . .
O61 O 0.41972(6) -0.01120(5) 0.59104(4) 0.01180(7) Uani 1 1 d . . .
O1W O 0.58744(10) 0.33796(7) 0.61033(6) 0.02324(12) Uani 1 1 d . . .
O2W O 0.88331(10) 0.19876(8) 0.57144(9) 0.03085(18) Uani 1 1 d . . .
O3W O -0.13492(9) 0.48710(7) 0.58682(7) 0.02486(13) Uani 1 1 d . . .
O4W O -0.05139(9) 0.72701(7) 0.59777(6) 0.02424(13) Uani 1 1 d . . .
O5W O 0.28771(9) 0.58815(7) 0.61723(6) 0.02237(12) Uani 1 1 d . . .
O2A O 0.04271(10) 0.53667(8) 0.79465(6) 0.02708(15) Uani 1 1 d . . .
O2B O 0.37853(12) 0.53164(7) 0.80923(6) 0.03067(18) Uani 1 1 d . . .
O2C O 0.78612(19) 0.41021(11) 0.79152(8) 0.0500(3) Uani 1 1 d . . .
N3A N -0.04488(10) 0.61325(8) 0.95633(6) 0.02222(14) Uani 1 1 d . . .
N1A N -0.07455(12) 0.73019(9) 0.80666(7) 0.02630(16) Uani 1 1 d . . .
N4A N -0.14253(12) 0.68943(9) 1.11830(7) 0.02764(18) Uani 1 1 d . . .
N3B N 0.37192(11) 0.44589(8) 0.96929(7) 0.02227(14) Uani 1 1 d . . .
N1B N 0.48146(12) 0.33743(8) 0.81963(7) 0.02507(15) Uani 1 1 d . . .
N4B N 0.37058(13) 0.35998(9) 1.13151(7) 0.02728(17) Uani 1 1 d . . .
N3C N 0.77238(11) 0.32957(8) 0.95377(7) 0.02335(14) Uani 1 1 d . . .
N1C N 0.8713(3) 0.21442(15) 0.80780(11) 0.0643(6) Uani 1 1 d . . .
N4C N 0.74908(13) 0.24691(8) 1.11635(8) 0.02747(17) Uani 1 1 d . . .
C4A C -0.12076(11) 0.70570(9) 1.01651(8) 0.02188(15) Uani 1 1 d . . .
C5A C -0.17728(14) 0.81711(10) 0.96974(9) 0.02700(19) Uani 1 1 d . . .
C6A C -0.15326(15) 0.82445(10) 0.86461(10) 0.0287(2) Uani 1 1 d . . .
C4B C 0.40672(12) 0.34935(9) 1.02982(8) 0.02161(15) Uani 1 1 d . . .
C5B C 0.47891(13) 0.23963(9) 0.98187(9) 0.02496(17) Uani 1 1 d . . .
C6B C 0.51358(13) 0.23797(9) 0.87705(10) 0.02568(18) Uani 1 1 d . . .
C5C C 0.85480(16) 0.12128(10) 0.97228(12) 0.0334(2) Uani 1 1 d . . .
C4C C 0.79098(11) 0.23412(9) 1.01562(8) 0.02223(15) Uani 1 1 d . . .
C6C C 0.8967(2) 0.11558(15) 0.86867(15) 0.0532(5) Uani 1 1 d . . .
C2A C -0.02196(11) 0.62231(9) 0.85011(7) 0.02138(14) Uani 1 1 d . . .
C2B C 0.40873(13) 0.44249(9) 0.86374(8) 0.02227(15) Uani 1 1 d . . .
C2C C 0.81011(19) 0.32239(13) 0.84903(9) 0.0361(3) Uani 1 1 d . . .
H2A H -0.026(6) 0.550(4) 0.977(4) 0.138(16) Uiso 1 1 d . . .
H2B H 0.312(4) 0.524(3) 0.996(3) 0.095(13) Uiso 1 1 d . . .
H3C H 0.708(3) 0.328(3) 1.139(2) 0.057(8) Uiso 1 1 d . . .
H4C H 0.759(4) 0.180(3) 1.154(3) 0.075(12) Uiso 1 1 d . . .
H5C H 0.865(3) 0.051(2) 1.022(2) 0.061(8) Uiso 1 1 d . . .
H6C H 0.939(3) 0.044(2) 0.838(2) 0.075(8) Uiso 1 1 d . . .
H1C H 0.903(4) 0.210(3) 0.742(3) 0.100(12) Uiso 1 1 d . . .
H3B H 0.322(2) 0.4334(18) 1.1579(16) 0.038(5) Uiso 1 1 d . . .
H4B H 0.403(2) 0.295(2) 1.1734(18) 0.051(6) Uiso 1 1 d . . .
H5B H 0.500(3) 0.169(2) 1.0261(18) 0.047(6) Uiso 1 1 d . . .
H6B H 0.563(3) 0.163(2) 0.8364(19) 0.046(7) Uiso 1 1 d . . .
H1B H 0.526(3) 0.333(2) 0.746(2) 0.056(7) Uiso 1 1 d . . .
H3A H -0.111(2) 0.6119(19) 1.1464(17) 0.045(5) Uiso 1 1 d . . .
H4A H -0.200(2) 0.7504(17) 1.1620(16) 0.036(5) Uiso 1 1 d . . .
H5A H -0.249(3) 0.884(2) 1.0156(19) 0.055(7) Uiso 1 1 d . . .
H6A H -0.188(3) 0.897(2) 0.8219(18) 0.047(6) Uiso 1 1 d . . .
H1A H -0.065(2) 0.7346(19) 0.7333(18) 0.045(6) Uiso 1 1 d . . .
H1W' H 0.553(3) 0.283(2) 0.5887(18) 0.045(6) Uiso 1 1 d . . .
H4W H 0.006(2) 0.7623(19) 0.5620(17) 0.042(6) Uiso 1 1 d . . .
H3W H -0.151(3) 0.438(2) 0.640(2) 0.054(7) Uiso 1 1 d . . .
H5W' H 0.322(3) 0.557(2) 0.673(2) 0.063(7) Uiso 1 1 d . . .
H1W H 0.686(3) 0.314(2) 0.6012(19) 0.053(7) Uiso 1 1 d . . .
H2W H 0.852(3) 0.141(2) 0.5654(19) 0.055(7) Uiso 1 1 d . . .
H4W' H -0.139(2) 0.7669(19) 0.5825(17) 0.046(6) Uiso 1 1 d . . .
H5W H 0.282(2) 0.6647(19) 0.6162(17) 0.042(6) Uiso 1 1 d . . .
H2W' H 0.975(3) 0.170(2) 0.593(2) 0.068(8) Uiso 1 1 d . . .
H3W' H -0.213(3) 0.541(2) 0.592(2) 0.060(7) Uiso 1 1 d . . .

loop_
_atom_site_aniso_label
_atom_site_aniso_U_11
_atom_site_aniso_U_22
_atom_site_aniso_U_33
_atom_site_aniso_U_23
_atom_site_aniso_U_13
_atom_site_aniso_U_12
V1 0.01507(5) 0.00856(4) 0.01128(4) -0.00013(3) -0.00075(3) -0.00129(3)
V2 0.01643(5) 0.00824(4) 0.01206(4) 0.00152(3) -0.00093(3) -0.00256(3)
V3 0.01434(5) 0.01569(5) 0.01474(5) 0.00103(4) 0.00034(4) -0.00517(4)
V4 0.01281(4) 0.00943(4) 0.01079(4) 0.00064(3) -0.00305(3) -0.00300(3)
V5 0.02051(5) 0.01387(4) 0.00920(4) 0.00099(3) -0.00218(3) -0.00458(4)
Na1 0.0372(4) 0.0311(4) 0.0379(4) 0.0099(3) 0.0102(3) 0.0038(3)
Na2 0.02154(18) 0.02050(17) 0.02092(17) -0.00209(14) -0.00359(14) -0.00373(14)
O12 0.0230(3) 0.00973(18) 0.0226(3) 0.00204(18) -0.0011(2) -0.00175(18)
O13 0.0242(3) 0.01005(19) 0.0210(3) -0.00068(18) -0.0020(2) 0.00024(18)
O31 0.01391(19) 0.00961(16) 0.01227(17) 0.00104(14) -0.00289(14) -0.00170(14)
O32 0.0152(2) 0.00949(16) 0.01198(17) 0.00027(14) -0.00286(15) -0.00322(14)
O10 0.0348(4) 0.0200(3) 0.0113(2) 0.00101(19) -0.0058(2) -0.0059(2)
O11 0.0183(3) 0.0253(3) 0.0270(3) 0.0008(3) 0.0012(2) -0.0097(2)
O20 0.0145(2) 0.0142(2) 0.0176(2) 0.00104(17) -0.00107(17) -0.00281(16)
O21 0.0153(2) 0.0160(2) 0.0162(2) 0.00111(17) -0.00357(17) -0.00580(17)
O22 0.0197(2) 0.0149(2) 0.01268(19) 0.00159(16) 0.00102(17) -0.00434(18)
O23 0.0210(2) 0.01186(18) 0.01092(17) -0.00094(15) -0.00181(16) -0.00262(17)
O24 0.0201(2) 0.01222(18) 0.01173(18) 0.00246(15) -0.00336(17) -0.00291(16)
O25 0.0173(2) 0.01187(18) 0.0173(2) 0.00128(16) -0.00083(17) -0.00532(16)
O27 0.0197(2) 0.0155(2) 0.01229(19) 0.00052(16) -0.00523(17) -0.00463(18)
O61 0.0142(2) 0.00974(15) 0.01048(17) 0.00069(13) -0.00215(14) -0.00262(14)
O1W 0.0286(3) 0.0210(3) 0.0226(3) -0.0036(2) -0.0037(2) -0.0108(2)
O2W 0.0237(3) 0.0221(3) 0.0492(6) -0.0015(3) -0.0111(3) -0.0078(3)
O3W 0.0229(3) 0.0250(3) 0.0221(3) 0.0030(2) -0.0012(2) -0.0035(2)
O4W 0.0208(3) 0.0269(3) 0.0222(3) 0.0057(3) -0.0065(2) -0.0035(2)
O5W 0.0268(3) 0.0214(3) 0.0212(3) 0.0026(2) -0.0057(2) -0.0103(2)
O2A 0.0329(4) 0.0275(3) 0.0152(2) -0.0038(2) 0.0010(2) -0.0037(3)
O2B 0.0521(6) 0.0205(3) 0.0177(3) 0.0042(2) -0.0077(3) -0.0091(3)
O2C 0.0927(10) 0.0445(6) 0.0189(3) 0.0055(4) 0.0010(5) -0.0363(7)
N3A 0.0239(3) 0.0242(3) 0.0140(2) -0.0028(2) 0.0001(2) -0.0026(3)
N1A 0.0321(4) 0.0272(4) 0.0173(3) 0.0022(3) -0.0017(3) -0.0080(3)
N4A 0.0327(4) 0.0251(4) 0.0161(3) -0.0042(3) 0.0011(3) 0.0012(3)
N3B 0.0313(4) 0.0196(3) 0.0172(3) 0.0043(2) -0.0068(3) -0.0094(3)
N1B 0.0341(4) 0.0207(3) 0.0211(3) -0.0007(3) -0.0044(3) -0.0096(3)
N4B 0.0385(5) 0.0243(4) 0.0195(3) 0.0069(3) -0.0085(3) -0.0101(3)
N3C 0.0312(4) 0.0244(3) 0.0160(3) 0.0011(2) -0.0002(3) -0.0130(3)
N1C 0.1174(17) 0.0426(7) 0.0279(5) -0.0154(5) 0.0285(8) -0.0359(9)
N4C 0.0406(5) 0.0199(3) 0.0196(3) 0.0050(3) -0.0035(3) -0.0083(3)
C4A 0.0219(4) 0.0231(4) 0.0178(3) -0.0019(3) -0.0006(3) -0.0043(3)
C5A 0.0303(5) 0.0208(4) 0.0251(4) -0.0013(3) 0.0005(4) -0.0041(3)
C6A 0.0331(5) 0.0232(4) 0.0266(4) 0.0034(3) -0.0023(4) -0.0068(4)
C4B 0.0263(4) 0.0210(3) 0.0206(3) 0.0053(3) -0.0086(3) -0.0104(3)
C5B 0.0293(5) 0.0182(3) 0.0289(4) 0.0054(3) -0.0096(4) -0.0083(3)
C6B 0.0291(5) 0.0185(3) 0.0307(5) -0.0010(3) -0.0071(4) -0.0079(3)
C5C 0.0342(6) 0.0196(4) 0.0399(6) -0.0056(4) 0.0046(5) -0.0039(4)
C4C 0.0216(4) 0.0192(3) 0.0240(4) -0.0009(3) -0.0007(3) -0.0054(3)
C6C 0.0707(12) 0.0320(6) 0.0468(9) -0.0187(6) 0.0267(8) -0.0173(7)
C2A 0.0213(4) 0.0256(4) 0.0153(3) -0.0027(3) 0.0002(2) -0.0059(3)
C2B 0.0310(4) 0.0194(3) 0.0187(3) 0.0033(3) -0.0075(3) -0.0101(3)
C2C 0.0604(9) 0.0343(6) 0.0175(4) -0.0002(4) 0.0034(5) -0.0256(6)

loop_
_atom_type_symbol
_atom_type_description
_atom_type_scat_dispersion_real
_atom_type_scat_dispersion_imag
_atom_type_scat_source
C C 0.0033 0.0016 'International Tables Vol C Tables 4.2.6.8 and 6.1.1.4'
H H 0 0 'International Tables Vol C Tables 4.2.6.8 and 6.1.1.4'
N N 0.0061 0.0033 'International Tables Vol C Tables 4.2.6.8 and 6.1.1.4'
O O 0.0106 0.006 'International Tables Vol C Tables 4.2.6.8 and 6.1.1.4'
Na Na 0.0362 0.0249 'International Tables Vol C Tables 4.2.6.8 and 6.1.1.4'
V V 0.3005 0.5294 'International Tables Vol C Tables 4.2.6.8 and 6.1.1.4'

loop_
_geom_angle_atom_site_label_1
_geom_angle_atom_site_label_2
_geom_angle_atom_site_label_3
_geom_angle
_geom_angle_site_symmetry_1
_geom_angle_site_symmetry_3
_geom_angle_publ_flag
O13 V1 O23 103.10(3) . . ?
O13 V1 O20 103.23(4) . . ?
O23 V1 O20 94.66(3) . . ?
O13 V1 O32 100.81(3) . . ?
O23 V1 O32 90.69(3) . . ?
O20 V1 O32 153.45(3) . . ?
O13 V1 O31 100.21(3) . . ?
O23 V1 O31 154.81(3) . . ?
O20 V1 O31 89.14(3) . . ?
O32 V1 O31 75.60(2) . . ?
O13 V1 O61 174.81(3) . . ?
O23 V1 O61 80.22(2) . . ?
O20 V1 O61 80.31(2) . . ?
O32 V1 O61 75.01(2) . . ?
O31 V1 O61 75.90(2) . . ?
O13 V1 V2 90.35(3) . . ?
O23 V1 V2 130.60(2) . . ?
O20 V1 V2 128.53(2) . . ?
O32 V1 V2 39.914(16) . . ?
O31 V1 V2 39.393(17) . . ?
O61 V1 V2 84.463(14) . . ?
O13 V1 V5 136.26(3) . . ?
O23 V1 V5 33.346(19) . . ?
O20 V1 V5 83.11(2) . . ?
O32 V1 V5 87.299(16) . . ?
O31 V1 V5 123.327(16) . . ?
O61 V1 V5 47.436(14) . . ?
V2 V1 V5 119.667(6) . . ?
O12 V2 O24 104.26(3) . . ?
O12 V2 O25 101.92(3) . . ?
O24 V2 O25 96.07(3) . . ?
O12 V2 O31 100.19(3) . . ?
O24 V2 O31 90.54(3) . . ?
O25 V2 O31 154.55(2) . . ?
O12 V2 O32 98.54(3) . . ?
O24 V2 O32 155.01(3) . . ?
O25 V2 O32 89.04(3) . . ?
O31 V2 O32 75.31(2) . . ?
O12 V2 O61 173.44(3) . 2_656 ?
O24 V2 O61 80.98(2) . 2_656 ?
O25 V2 O61 81.22(2) . 2_656 ?
O31 V2 O61 75.58(2) . 2_656 ?
O32 V2 O61 75.64(2) . 2_656 ?
O12 V2 V5 138.01(3) . 2_656 ?
O24 V2 V5 34.002(19) . 2_656 ?
O25 V2 V5 84.13(2) . 2_656 ?
O31 V2 V5 87.852(17) . 2_656 ?
O32 V2 V5 123.260(16) . 2_656 ?
O61 V2 V5 47.635(14) 2_656 2_656 ?
O12 V2 V1 88.93(3) . . ?
O24 V2 V1 130.30(2) . . ?
O25 V2 V1 128.27(2) . . ?
O31 V2 V1 39.753(17) . . ?
O32 V2 V1 39.239(17) . . ?
O61 V2 V1 84.628(14) 2_656 . ?
V5 V2 V1 119.950(6) 2_656 . ?
O12 V2 V3 135.09(3) . . ?
O24 V2 V3 84.72(2) . . ?
O25 V2 V3 33.248(19) . . ?
O31 V2 V3 123.972(16) . . ?
O32 V2 V3 86.349(17) . . ?
O61 V2 V3 48.504(15) 2_656 . ?
V5 V2 V3 59.288(5) 2_656 . ?
V1 V2 V3 118.794(5) . . ?
O11 V3 O22 103.27(4) . . ?
O11 V3 O25 102.50(4) . . ?
O22 V3 O25 91.33(3) . . ?
O11 V3 O20 101.68(4) . 2_656 ?
O22 V3 O20 90.40(3) . 2_656 ?
O25 V3 O20 154.66(3) . 2_656 ?
O11 V3 O21 100.62(4) . . ?
O22 V3 O21 156.09(3) . . ?
O25 V3 O21 84.48(3) . . ?
O20 V3 O21 83.75(3) 2_656 . ?
O11 V3 O61 175.52(4) . 2_656 ?
O22 V3 O61 81.17(2) . 2_656 ?
O25 V3 O61 77.76(2) . 2_656 ?
O20 V3 O61 77.53(2) 2_656 2_656 ?
O21 V3 O61 74.93(2) . 2_656 ?
O11 V3 V5 136.53(3) . 2_656 ?
O22 V3 V5 33.26(2) . 2_656 ?
O25 V3 V5 84.25(2) . 2_656 ?
O20 V3 V5 83.43(2) 2_656 2_656 ?
O21 V3 V5 122.841(19) . 2_656 ?
O61 V3 V5 47.915(14) 2_656 2_656 ?
O11 V3 V4 131.36(3) . . ?
O22 V3 V4 125.35(2) . . ?
O25 V3 V4 79.64(2) . . ?
O20 V3 V4 78.77(2) 2_656 . ?
O21 V3 V4 30.747(18) . . ?
O61 V3 V4 44.185(14) 2_656 . ?
V5 V3 V4 92.096(5) 2_656 . ?
O11 V3 V2 134.67(3) . . ?
O22 V3 V2 81.51(2) . . ?
O25 V3 V2 32.30(2) . . ?
O20 V3 V2 123.50(2) 2_656 . ?
O21 V3 V2 82.488(19) . . ?
O61 V3 V2 45.974(13) 2_656 . ?
V5 V3 V2 60.227(5) 2_656 . ?
V4 V3 V2 62.550(4) . . ?
O27 V4 O21 106.65(3) . . ?
O27 V4 O31 99.08(3) . 2_656 ?
O21 V4 O31 96.77(3) . 2_656 ?
O27 V4 O32 97.37(3) . . ?
O21 V4 O32 95.98(3) . . ?
O31 V4 O32 155.32(2) 2_656 . ?
O27 V4 O61 88.93(3) . . ?
O21 V4 O61 164.39(3) . . ?
O31 V4 O61 81.32(2) 2_656 . ?
O32 V4 O61 80.73(2) . . ?
O27 V4 O61 167.11(3) . 2_656 ?
O21 V4 O61 86.14(3) . 2_656 ?
O31 V4 O61 80.57(2) 2_656 2_656 ?
O32 V4 O61 79.31(2) . 2_656 ?
O61 V4 O61 78.26(2) . 2_656 ?
O27 V4 V5 40.15(2) . . ?
O21 V4 V5 146.81(2) . . ?
O31 V4 V5 90.826(18) 2_656 . ?
O32 V4 V5 89.974(18) . . ?
O61 V4 V5 48.776(15) . . ?
O61 V4 V5 127.030(16) 2_656 . ?
O27 V4 V3 143.88(2) . . ?
O21 V4 V3 37.24(2) . . ?
O31 V4 V3 89.274(18) 2_656 . ?
O32 V4 V3 88.195(18) . . ?
O61 V4 V3 127.157(16) . . ?
O61 V4 V3 48.898(16) 2_656 . ?
V5 V4 V3 175.822(6) . . ?
O10 V5 O22 103.99(4) . 2_656 ?
O10 V5 O23 100.92(3) . . ?
O22 V5 O23 91.75(3) 2_656 . ?
O10 V5 O24 101.92(3) . 2_656 ?
O22 V5 O24 91.68(3) 2_656 2_656 ?
O23 V5 O24 155.33(3) . 2_656 ?
O10 V5 O27 98.72(4) . . ?
O22 V5 O27 157.29(3) 2_656 . ?
O23 V5 O27 83.76(3) . . ?
O24 V5 O27 83.69(3) 2_656 . ?
O10 V5 O61 173.29(4) . . ?
O22 V5 O61 82.71(2) 2_656 . ?
O23 V5 O61 78.20(2) . . ?
O24 V5 O61 78.02(2) 2_656 . ?
O27 V5 O61 74.58(2) . . ?
O10 V5 V4 130.36(3) . . ?
O22 V5 V4 125.65(2) 2_656 . ?
O23 V5 V4 79.470(19) . . ?
O24 V5 V4 78.701(19) 2_656 . ?
O27 V5 V4 31.640(17) . . ?
O61 V5 V4 42.942(15) . . ?
O10 V5 V3 137.68(3) . 2_656 ?
O22 V5 V3 33.70(2) 2_656 2_656 ?
O23 V5 V3 84.77(2) . 2_656 ?
O24 V5 V3 84.62(2) 2_656 2_656 ?
O27 V5 V3 123.597(17) . 2_656 ?
O61 V5 V3 49.017(15) . 2_656 ?
V4 V5 V3 91.958(5) . 2_656 ?
O10 V5 V2 134.33(3) . 2_656 ?
O22 V5 V2 82.04(2) 2_656 2_656 ?
O23 V5 V2 124.372(19) . 2_656 ?
O24 V5 V2 32.466(18) 2_656 2_656 ?
O27 V5 V2 82.223(18) . 2_656 ?
O61 V5 V2 46.177(14) . 2_656 ?
V4 V5 V2 61.555(4) . 2_656 ?
V3 V5 V2 60.485(5) 2_656 2_656 ?
O10 V5 V1 132.92(3) . . ?
O22 V5 V1 82.51(2) 2_656 . ?
O23 V5 V1 32.042(18) . . ?
O24 V5 V1 124.717(19) 2_656 . ?
O27 V5 V1 81.967(17) . . ?
O61 V5 V1 46.699(14) . . ?
V4 V5 V1 62.095(4) . . ?
V3 V5 V1 61.128(5) 2_656 . ?
V2 V5 V1 92.618(5) 2_656 . ?
O5W Na1 O5W 180 2_666 . ?
O5W Na1 O1W 94.70(3) 2_666 2_666 ?
O5W Na1 O1W 85.30(3) . 2_666 ?
O5W Na1 O1W 85.30(3) 2_666 . ?
O5W Na1 O1W 94.70(3) . . ?
O1W Na1 O1W 180 2_666 . ?
O5W Na1 O12 79.20(2) 2_666 . ?
O5W Na1 O12 100.80(2) . . ?
O1W Na1 O12 96.92(2) 2_666 . ?
O1W Na1 O12 83.08(2) . . ?
O5W Na1 O12 100.80(2) 2_666 2_666 ?
O5W Na1 O12 79.20(2) . 2_666 ?
O1W Na1 O12 83.08(2) 2_666 2_666 ?
O1W Na1 O12 96.92(2) . 2_666 ?
O12 Na1 O12 180.000(15) . 2_666 ?
O5W Na1 Na2 146.90(2) 2_666 . ?
O5W Na1 Na2 33.10(2) . . ?
O1W Na1 Na2 87.19(2) 2_666 . ?
O1W Na1 Na2 92.81(2) . . ?
O12 Na1 Na2 67.779(16) . . ?
O12 Na1 Na2 112.221(16) 2_666 . ?
O5W Na1 Na2 33.10(2) 2_666 2_666 ?
O5W Na1 Na2 146.90(2) . 2_666 ?
O1W Na1 Na2 92.81(2) 2_666 2_666 ?
O1W Na1 Na2 87.19(2) . 2_666 ?
O12 Na1 Na2 112.221(16) . 2_666 ?
O12 Na1 Na2 67.779(16) 2_666 2_666 ?
Na2 Na1 Na2 180 . 2_666 ?
O4W Na2 O3W 87.73(3) . . ?
O4W Na2 O5W 86.04(3) . . ?
O3W Na2 O5W 173.77(3) . . ?
O4W Na2 O13 178.71(4) . . ?
O3W Na2 O13 91.35(3) . . ?
O5W Na2 O13 94.88(3) . . ?
O4W Na2 O3W 93.05(3) . 2_566 ?
O3W Na2 O3W 84.79(3) . 2_566 ?
O5W Na2 O3W 95.33(3) . 2_566 ?
O13 Na2 O3W 87.76(3) . 2_566 ?
O4W Na2 O2A 88.43(3) . . ?
O3W Na2 O2A 97.06(3) . . ?
O5W Na2 O2A 82.99(3) . . ?
O13 Na2 O2A 90.79(3) . . ?
O3W Na2 O2A 177.68(4) 2_566 . ?
O4W Na2 Na2 90.56(3) . 2_566 ?
O3W Na2 Na2 42.91(2) . 2_566 ?
O5W Na2 Na2 136.88(3) . 2_566 ?
O13 Na2 Na2 89.38(3) . 2_566 ?
O3W Na2 Na2 41.88(2) 2_566 2_566 ?
O2A Na2 Na2 139.95(3) . 2_566 ?
O4W Na2 Na1 106.61(3) . . ?
O3W Na2 Na1 151.14(3) . . ?
O5W Na2 Na1 32.35(2) . . ?
O13 Na2 Na1 74.61(2) . . ?
O3W Na2 Na1 69.84(2) 2_566 . ?
O2A Na2 Na1 108.02(3) . . ?
Na2 Na2 Na1 110.580(18) 2_566 . ?
V2 O12 Na1 126.58(4) . . ?
V1 O13 Na2 174.22(5) . . ?
V4 O31 V2 106.51(3) 2_656 . ?
V4 O31 V1 108.46(3) 2_656 . ?
V2 O31 V1 100.85(3) . . ?
V4 O32 V1 107.39(3) . . ?
V4 O32 V2 108.35(3) . . ?
V1 O32 V2 100.85(3) . . ?
V1 O20 V3 115.19(3) . 2_656 ?
V4 O21 V3 112.01(3) . . ?
V5 O22 V3 113.05(3) 2_656 . ?
V1 O23 V5 114.61(3) . . ?
V2 O24 V5 113.53(3) . 2_656 ?
V2 O25 V3 114.46(3) . . ?
V4 O27 V5 108.21(3) . . ?
V4 O61 V4 101.74(2) . 2_656 ?
V4 O61 V2 93.44(2) . 2_656 ?
V4 O61 V2 94.02(2) 2_656 2_656 ?
V4 O61 V1 93.80(2) . . ?
V4 O61 V1 92.50(2) 2_656 . ?
V2 O61 V1 169.07(3) 2_656 . ?
V4 O61 V5 88.28(2) . . ?
V4 O61 V5 169.94(3) 2_656 . ?
V2 O61 V5 86.188(19) 2_656 . ?
V1 O61 V5 85.865(19) . . ?
V4 O61 V3 171.34(3) . 2_656 ?
V4 O61 V3 86.92(2) 2_656 2_656 ?
V2 O61 V3 85.522(19) 2_656 2_656 ?
V1 O61 V3 86.09(2) . 2_656 ?
V5 O61 V3 83.068(19) . 2_656 ?
Na2 O3W Na2 95.21(3) . 2_566 ?
Na1 O5W Na2 114.55(3) . . ?
C2A O2A Na2 128.37(7) . . ?
C4A N3A C2A 121.80(9) . . ?
C6A N1A C2A 122.24(9) . . ?
C4B N3B C2B 122.17(9) . . ?
C6B N1B C2B 121.94(10) . . ?
C4C N3C C2C 121.90(10) . . ?
C2C N1C C6C 122.18(13) . . ?
N4A C4A N3A 118.32(9) . . ?
N4A C4A C5A 121.73(9) . . ?
N3A C4A C5A 119.94(9) . . ?
C6A C5A C4A 117.42(10) . . ?
N1A C6A C5A 121.05(11) . . ?
N4B C4B N3B 118.64(10) . . ?
N4B C4B C5B 122.22(9) . . ?
N3B C4B C5B 119.13(10) . . ?
C6B C5B C4B 117.77(9) . . ?
N1B C6B C5B 121.09(10) . . ?
C6C C5C C4C 116.92(13) . . ?
N4C C4C N3C 118.93(9) . . ?
N4C C4C C5C 120.56(11) . . ?
N3C C4C C5C 120.50(11) . . ?
C5C C6C N1C 120.92(13) . . ?
O2A C2A N1A 120.69(9) . . ?
O2A C2A N3A 121.86(10) . . ?
N1A C2A N3A 117.45(9) . . ?
O2B C2B N1B 120.56(10) . . ?
O2B C2B N3B 121.62(10) . . ?
N1B C2B N3B 117.82(9) . . ?
O2C C2C N3C 121.93(13) . . ?
O2C C2C N1C 120.57(13) . . ?
N3C C2C N1C 117.47(13) . . ?

loop_
_geom_bond_atom_site_label_1
_geom_bond_atom_site_label_2
_geom_bond_distance
_geom_bond_site_symmetry_2
_geom_bond_publ_flag
V1 O13 1.6162(6) . ?
V1 O23 1.8129(6) . ?
V1 O20 1.8337(7) . ?
V1 O32 1.9981(6) . ?
V1 O31 2.0200(6) . ?
V1 O61 2.2668(5) . ?
V1 V2 3.10229(19) . ?
V1 V5 3.10659(18) . ?
V2 O12 1.6215(6) . ?
V2 O24 1.8138(6) . ?
V2 O25 1.8231(7) . ?
V2 O31 2.0047(6) . ?
V2 O32 2.0267(6) . ?
V2 O61 2.2401(5) 2_656 ?
V2 V5 3.09796(19) 2_656 ?
V2 V3 3.1059(2) . ?
V3 O11 1.6092(8) . ?
V3 O22 1.8500(7) . ?
V3 O25 1.8707(6) . ?
V3 O20 1.8857(6) 2_656 ?
V3 O21 2.0185(7) . ?
V3 O61 2.3335(6) 2_656 ?
V3 V5 3.0685(2) 2_656 ?
V3 V4 3.09218(19) . ?
V4 O27 1.6835(6) . ?
V4 O21 1.7051(6) . ?
V4 O31 1.9203(5) 2_656 ?
V4 O32 1.9415(5) . ?
V4 O61 2.0779(6) . ?
V4 O61 2.1583(6) 2_656 ?
V4 V5 3.04865(19) . ?
V5 O10 1.6105(7) . ?
V5 O22 1.8287(7) 2_656 ?
V5 O23 1.8783(6) . ?
V5 O24 1.8896(6) 2_656 ?
V5 O27 2.0695(7) . ?
V5 O61 2.2941(5) . ?
V5 V3 3.0685(2) 2_656 ?
V5 V2 3.09796(19) 2_656 ?
Na1 O5W 2.3549(8) 2_666 ?
Na1 O5W 2.3549(8) . ?
Na1 O1W 2.3789(8) 2_666 ?
Na1 O1W 2.3789(8) . ?
Na1 O12 2.8018(8) . ?
Na1 O12 2.8018(8) 2_666 ?
Na1 Na2 4.0033(5) . ?
Na1 Na2 4.0033(5) 2_666 ?
Na2 O4W 2.3765(9) . ?
Na2 O3W 2.4022(10) . ?
Na2 O5W 2.4037(9) . ?
Na2 O13 2.4490(8) . ?
Na2 O3W 2.4498(10) 2_566 ?
Na2 O2A 2.4805(9) . ?
Na2 Na2 3.5833(9) 2_566 ?
O31 V4 1.9203(5) 2_656 ?
O20 V3 1.8857(6) 2_656 ?
O22 V5 1.8287(7) 2_656 ?
O24 V5 1.8896(6) 2_656 ?
O61 V4 2.1583(6) 2_656 ?
O61 V2 2.2401(5) 2_656 ?
O61 V3 2.3335(6) 2_656 ?
O3W Na2 2.4498(10) 2_566 ?
O2A C2A 1.2406(13) . ?
O2B C2B 1.2394(12) . ?
O2C C2C 1.2472(18) . ?
N3A C4A 1.3510(13) . ?
N3A C2A 1.3718(12) . ?
N1A C6A 1.3562(16) . ?
N1A C2A 1.3708(15) . ?
N4A C4A 1.3237(13) . ?
N3B C4B 1.3544(12) . ?
N3B C2B 1.3663(13) . ?
N1B C6B 1.3580(15) . ?
N1B C2B 1.3618(14) . ?
N4B C4B 1.3212(14) . ?
N3C C4C 1.3519(14) . ?
N3C C2C 1.3583(14) . ?
N1C C2C 1.365(2) . ?
N1C C6C 1.375(3) . ?
N4C C4C 1.3160(14) . ?
C4A C5A 1.4292(15) . ?
C5A C6A 1.3568(17) . ?
C4B C5B 1.4275(16) . ?
C5B C6B 1.3552(17) . ?
C5C C6C 1.347(2) . ?
C5C C4C 1.4276(15) . ?
